data_7219662
loop_
_publ_author_name
'Shen, Yu-Ning'
'Lin, Lin'
'Qiu, Han-Yue'
'Zou, Wen-Yan'
'Qian, Yong'
'Zhu, Hai-Liang'

_publ_section_title
;
 The Design, Synthesis, in vitro Biological Evaluation and Molecular
 Modeling of Novel Benzenesulfonate Derivatives Bearing Chalcone Moieties
 as Potent Anti-microtubulin Polymerization Agents
;
_journal_name_full 'RSC Adv.'
_journal_paper_doi 10.1039/C4RA12108B
_journal_year 2015
_chemical_formula_sum 'C25 H24 O7 S'
_chemical_formula_weight 468.52
_chemical_name_systematic
; 
 ? 
;
_space_group_IT_number 2
_symmetry_space_group_name_Hall '-P 1'
_symmetry_space_group_name_H-M 'P -1'
_atom_sites_solution_hydrogens geom
_atom_sites_solution_primary direct
_atom_sites_solution_secondary difmap
_audit_creation_method SHELXL-97
_audit_update_record
;
2014-10-21 deposited with the CCDC.
2015-02-24 downloaded from the CCDC.
;
_cell_angle_alpha 70.470(2)
_cell_angle_beta 88.224(2)
_cell_angle_gamma 87.397(2)
_cell_formula_units_Z 2
_cell_length_a 8.5318(5)
_cell_length_b 10.1614(7)
_cell_length_c 14.1611(10)
_cell_measurement_temperature 273(2)
_cell_volume 1155.71(13)
_computing_structure_refinement 'SHELXL-97 (Sheldrick, 1997)'
_computing_structure_solution 'SHELXS-97 (Sheldrick, 1990)'
_diffrn_ambient_temperature 273(2)
_diffrn_measured_fraction_theta_full 0.969
_diffrn_measured_fraction_theta_max 0.969
_diffrn_radiation_monochromator graphite
_diffrn_radiation_source 'fine-focus sealed tube'
_diffrn_radiation_type MoK\a
_diffrn_radiation_wavelength 0.71073
_diffrn_reflns_av_R_equivalents 0.0270
_diffrn_reflns_av_sigmaI/netI 0.0370
_diffrn_reflns_limit_h_max 10
_diffrn_reflns_limit_h_min -11
_diffrn_reflns_limit_k_max 10
_diffrn_reflns_limit_k_min -13
_diffrn_reflns_limit_l_max 18
_diffrn_reflns_limit_l_min -18
_diffrn_reflns_number 12303
_diffrn_reflns_theta_full 27.56
_diffrn_reflns_theta_max 27.56
_diffrn_reflns_theta_min 2.17
_exptl_absorpt_coefficient_mu 0.948
_exptl_crystal_density_diffrn 1.667
_exptl_crystal_density_method 'not measured'
_exptl_crystal_F_000 589
_refine_diff_density_max 0.230
_refine_diff_density_min -0.402
_refine_diff_density_rms 0.044
_refine_ls_extinction_method none
_refine_ls_goodness_of_fit_ref 1.053
_refine_ls_hydrogen_treatment mixed
_refine_ls_matrix_type full
_refine_ls_number_parameters 301
_refine_ls_number_reflns 5177
_refine_ls_number_restraints 0
_refine_ls_restrained_S_all 1.053
_refine_ls_R_factor_all 0.0622
_refine_ls_R_factor_gt 0.0444
_refine_ls_shift/su_max 0.000
_refine_ls_shift/su_mean 0.000
_refine_ls_structure_factor_coef Fsqd
_refine_ls_weighting_details 'calc w=1/[\s^2^(Fo^2^)+(0.0541P)^2^+0.3548P] where P=(Fo^2^+2Fc^2^)/3'
_refine_ls_weighting_scheme calc
_refine_ls_wR_factor_gt 0.1106
_refine_ls_wR_factor_ref 0.1219
_reflns_number_gt 4025
_reflns_number_total 5177
_reflns_threshold_expression >2sigma(I)
_cod_data_source_file c4ra12108b1.cif
_cod_data_source_block mo_nj_syn_106_0m
_cod_database_code 7219662

loop_
_symmetry_equiv_pos_as_xyz
'x, y, z'
'-x, -y, -z'

loop_
_atom_site_label
_atom_site_type_symbol
_atom_site_fract_x
_atom_site_fract_y
_atom_site_fract_z
_atom_site_U_iso_or_equiv
_atom_site_adp_type
_atom_site_occupancy
_atom_site_symmetry_multiplicity
_atom_site_calc_flag
_atom_site_refinement_flags
S1 S 0.46686(4) 0.23633(4) 0.33110(3) 0.03862(13) Uani 1 1 d .
O5 O 0.59900(13) 0.20239(13) 0.25919(9) 0.0417(3) Uani 1 1 d .
O4 O 0.36189(14) 0.32864(14) 0.26126(11) 0.0531(3) Uani 1 1 d .
O7 O 1.44886(15) 0.93705(13) -0.09429(10) 0.0497(3) Uani 1 1 d .
O3 O 0.41149(14) 0.10908(13) 0.39923(10) 0.0501(3) Uani 1 1 d .
C1 C 0.56536(18) 0.32541(16) 0.39596(12) 0.0350(3) Uani 1 1 d .
O1 O 0.81446(18) 0.54761(15) 0.53101(11) 0.0597(4) Uani 1 1 d .
O2 O 0.71305(19) 0.67387(13) 0.35374(11) 0.0602(4) Uani 1 1 d .
C2 C 0.59368(19) 0.46619(16) 0.34640(13) 0.0393(4) Uani 1 1 d .
H2 H 0.5565 0.5112 0.2821 0.047 Uiso 1 1 calc R
O6 O 0.82858(16) 0.62604(16) 0.07038(13) 0.0701(5) Uani 1 1 d .
C14 C 0.87748(19) 0.21106(17) 0.27009(12) 0.0356(3) Uani 1 1 d .
C9 C 0.74233(18) 0.13490(17) 0.30055(12) 0.0358(4) Uani 1 1 d .
C18 C 1.0982(2) 0.66820(18) 0.05025(12) 0.0403(4) Uani 1 1 d .
C19 C 1.2537(2) 0.62033(18) 0.06128(14) 0.0459(4) Uani 1 1 d .
H19 H 1.2771 0.5285 0.1008 0.055 Uiso 1 1 calc R
C21 C 1.3416(2) 0.84370(18) -0.04379(13) 0.0416(4) Uani 1 1 d .
C10 C 0.7447(2) -0.00150(18) 0.36403(14) 0.0462(4) Uani 1 1 d .
H10 H 0.6523 -0.0497 0.3815 0.055 Uiso 1 1 calc R
C16 C 0.9890(2) 0.43603(18) 0.16260(13) 0.0411(4) Uani 1 1 d .
H16 H 1.0908 0.4026 0.1809 0.049 Uiso 1 1 calc R
C15 C 0.8696(2) 0.35418(18) 0.19945(12) 0.0395(4) Uani 1 1 d .
H15 H 0.7702 0.3916 0.1782 0.047 Uiso 1 1 calc R
C6 C 0.6193(2) 0.25585(18) 0.49064(13) 0.0415(4) Uani 1 1 d .
H6 H 0.6000 0.1618 0.5222 0.050 Uiso 1 1 calc R
C13 C 1.0180(2) 0.14260(19) 0.30972(14) 0.0451(4) Uani 1 1 d .
H13 H 1.1112 0.1896 0.2919 0.054 Uiso 1 1 calc R
C4 C 0.7329(2) 0.46767(19) 0.49135(14) 0.0424(4) Uani 1 1 d .
C17 C 0.9621(2) 0.58014(19) 0.09269(13) 0.0441(4) Uani 1 1 d .
C3 C 0.6775(2) 0.53753(17) 0.39397(14) 0.0418(4) Uani 1 1 d .
C20 C 1.3753(2) 0.70621(19) 0.01484(14) 0.0473(4) Uani 1 1 d .
H20 H 1.4787 0.6718 0.0230 0.057 Uiso 1 1 calc R
C22 C 1.1860(2) 0.89368(19) -0.05395(14) 0.0480(4) Uani 1 1 d .
H22 H 1.1625 0.9861 -0.0922 0.058 Uiso 1 1 calc R
C5 C 0.7033(2) 0.32859(19) 0.53835(13) 0.0455(4) Uani 1 1 d .
H5 H 0.7400 0.2829 0.6027 0.055 Uiso 1 1 calc R
C23 C 1.0681(2) 0.80769(19) -0.00815(14) 0.0472(4) Uani 1 1 d .
H23 H 0.9649 0.8427 -0.0159 0.057 Uiso 1 1 calc R
C12 C 1.0222(2) 0.0070(2) 0.37464(16) 0.0528(5) Uani 1 1 d .
H12 H 1.1175 -0.0358 0.4006 0.063 Uiso 1 1 calc R
C11 C 0.8867(2) -0.06564(19) 0.40132(15) 0.0529(5) Uani 1 1 d .
H11 H 0.8906 -0.1577 0.4444 0.063 Uiso 1 1 calc R
C24 C 1.6110(2) 0.8921(2) -0.09111(15) 0.0510(5) Uani 1 1 d .
H24A H 1.6234 0.8079 -0.1089 0.061 Uiso 1 1 calc R
H24B H 1.6514 0.8725 -0.0243 0.061 Uiso 1 1 calc R
C25 C 1.6975(3) 1.0088(2) -0.16507(16) 0.0619(6) Uani 1 1 d .
H25A H 1.6582 1.0256 -0.2310 0.093 Uiso 1 1 calc R
H25B H 1.8074 0.9836 -0.1640 0.093 Uiso 1 1 calc R
H25C H 1.6822 1.0920 -0.1475 0.093 Uiso 1 1 calc R
C7 C 0.6618(4) 0.7465(2) 0.25442(18) 0.0805(8) Uani 1 1 d .
H7A H 0.7096 0.7031 0.2094 0.121 Uiso 1 1 calc R
H7B H 0.6916 0.8420 0.2346 0.121 Uiso 1 1 calc R
H7C H 0.5498 0.7433 0.2522 0.121 Uiso 1 1 calc R
C8 C 0.8812(3) 0.4819(3) 0.62698(18) 0.0716(7) Uani 1 1 d .
H8A H 0.7989 0.4501 0.6761 0.107 Uiso 1 1 calc R
H8B H 0.9423 0.5476 0.6440 0.107 Uiso 1 1 calc R
H8C H 0.9475 0.4036 0.6256 0.107 Uiso 1 1 calc R

loop_
_atom_site_aniso_label
_atom_site_aniso_U_11
_atom_site_aniso_U_22
_atom_site_aniso_U_33
_atom_site_aniso_U_23
_atom_site_aniso_U_13
_atom_site_aniso_U_12
S1 0.0254(2) 0.0376(2) 0.0485(3) -0.00773(18) -0.00363(16) -0.00680(16)
O5 0.0318(6) 0.0515(7) 0.0421(6) -0.0151(5) -0.0053(5) -0.0064(5)
O4 0.0348(6) 0.0517(7) 0.0653(8) -0.0082(6) -0.0169(6) -0.0013(6)
O7 0.0445(7) 0.0415(7) 0.0543(8) -0.0043(6) 0.0042(6) -0.0044(6)
O3 0.0388(7) 0.0433(7) 0.0614(8) -0.0072(6) 0.0041(6) -0.0149(5)
C1 0.0283(8) 0.0329(8) 0.0418(9) -0.0097(7) 0.0006(6) -0.0020(6)
O1 0.0662(9) 0.0617(9) 0.0615(9) -0.0327(7) -0.0106(7) -0.0085(7)
O2 0.0825(10) 0.0340(7) 0.0619(9) -0.0108(6) -0.0060(7) -0.0148(7)
C2 0.0380(9) 0.0339(8) 0.0411(9) -0.0059(7) -0.0033(7) -0.0006(7)
O6 0.0414(8) 0.0600(9) 0.0855(11) 0.0065(8) -0.0035(7) 0.0012(7)
C14 0.0330(8) 0.0393(8) 0.0369(8) -0.0156(7) 0.0006(6) -0.0048(7)
C9 0.0320(8) 0.0415(9) 0.0378(8) -0.0182(7) -0.0018(6) -0.0034(7)
C18 0.0433(9) 0.0400(9) 0.0341(8) -0.0078(7) -0.0005(7) -0.0019(7)
C19 0.0466(10) 0.0375(9) 0.0442(10) -0.0014(7) -0.0025(8) -0.0001(8)
C21 0.0442(10) 0.0403(9) 0.0376(9) -0.0093(7) 0.0003(7) -0.0036(8)
C10 0.0427(10) 0.0391(9) 0.0578(11) -0.0173(8) 0.0073(8) -0.0094(8)
C16 0.0362(9) 0.0437(9) 0.0400(9) -0.0091(7) -0.0016(7) -0.0033(7)
C15 0.0331(8) 0.0442(9) 0.0394(9) -0.0115(7) -0.0019(7) -0.0020(7)
C6 0.0416(9) 0.0339(8) 0.0428(9) -0.0049(7) 0.0004(7) -0.0012(7)
C13 0.0321(9) 0.0455(10) 0.0565(11) -0.0155(8) 0.0006(8) -0.0033(7)
C4 0.0380(9) 0.0464(10) 0.0471(10) -0.0213(8) 0.0004(7) -0.0016(8)
C17 0.0402(10) 0.0473(10) 0.0411(9) -0.0100(8) -0.0012(7) -0.0011(8)
C3 0.0423(9) 0.0332(8) 0.0486(10) -0.0117(7) 0.0012(8) -0.0027(7)
C20 0.0400(9) 0.0434(10) 0.0497(10) -0.0042(8) -0.0022(8) 0.0015(8)
C22 0.0490(10) 0.0358(9) 0.0502(10) -0.0029(8) 0.0002(8) 0.0030(8)
C5 0.0487(10) 0.0479(10) 0.0376(9) -0.0111(8) -0.0046(8) 0.0022(8)
C23 0.0413(10) 0.0439(10) 0.0499(10) -0.0077(8) -0.0022(8) 0.0054(8)
C12 0.0399(10) 0.0480(10) 0.0647(12) -0.0121(9) -0.0041(9) 0.0084(8)
C11 0.0543(12) 0.0365(9) 0.0609(12) -0.0080(8) 0.0042(9) 0.0015(8)
C24 0.0438(10) 0.0545(11) 0.0511(11) -0.0128(9) -0.0001(8) -0.0025(9)
C25 0.0517(12) 0.0695(13) 0.0587(12) -0.0134(11) 0.0093(10) -0.0100(10)
C7 0.133(2) 0.0390(11) 0.0595(14) -0.0013(10) -0.0064(14) -0.0176(13)
C8 0.0679(14) 0.0978(18) 0.0626(14) -0.0433(13) -0.0138(11) -0.0036(13)

loop_
_atom_type_symbol
_atom_type_description
_atom_type_scat_dispersion_real
_atom_type_scat_dispersion_imag
_atom_type_scat_source
C C 0.0033 0.0016 'International Tables Vol C Tables 4.2.6.8 and 6.1.1.4'
H H 0.0000 0.0000 'International Tables Vol C Tables 4.2.6.8 and 6.1.1.4'
O O 0.0106 0.0060 'International Tables Vol C Tables 4.2.6.8 and 6.1.1.4'
S S 0.1246 0.1234 'International Tables Vol C Tables 4.2.6.8 and 6.1.1.4'

loop_
_geom_angle_atom_site_label_1
_geom_angle_atom_site_label_2
_geom_angle_atom_site_label_3
_geom_angle
O4 S1 O3 119.49(8)
O4 S1 O5 102.09(8)
O3 S1 O5 109.29(7)
O4 S1 C1 110.69(8)
O3 S1 C1 109.89(8)
O5 S1 C1 104.02(7)
C9 O5 S1 119.40(10)
C21 O7 C24 118.79(14)
C6 C1 C2 121.89(16)
C6 C1 S1 120.28(12)
C2 C1 S1 117.75(13)
C4 O1 C8 117.79(17)
C3 O2 C7 117.01(16)
C3 C2 C1 119.07(16)
C13 C14 C9 116.21(15)
C13 C14 C15 122.82(15)
C9 C14 C15 120.97(15)
C10 C9 C14 122.99(16)
C10 C9 O5 120.20(15)
C14 C9 O5 116.75(14)
C19 C18 C23 117.48(16)
C19 C18 C17 124.47(15)
C23 C18 C17 118.00(16)
C18 C19 C20 121.60(16)
O7 C21 C20 125.35(16)
O7 C21 C22 115.35(15)
C20 C21 C22 119.30(16)
C9 C10 C11 118.90(16)
C15 C16 C17 120.70(16)
C16 C15 C14 126.92(16)
C1 C6 C5 118.74(16)
C12 C13 C14 121.55(16)
O1 C4 C5 125.25(17)
O1 C4 C3 114.79(16)
C5 C4 C3 119.96(16)
O6 C17 C16 120.03(16)
O6 C17 C18 120.36(16)
C16 C17 C18 119.61(15)
O2 C3 C2 124.66(16)
O2 C3 C4 115.67(16)
C2 C3 C4 119.67(15)
C19 C20 C21 119.61(17)
C23 C22 C21 120.28(16)
C4 C5 C6 120.66(16)
C22 C23 C18 121.71(17)
C11 C12 C13 120.51(18)
C12 C11 C10 119.82(17)
O7 C24 C25 106.88(16)

loop_
_geom_bond_atom_site_label_1
_geom_bond_atom_site_label_2
_geom_bond_distance
S1 O4 1.4207(13)
S1 O3 1.4210(12)
S1 O5 1.5985(13)
S1 C1 1.7442(17)
O5 C9 1.4172(19)
O7 C21 1.354(2)
O7 C24 1.435(2)
C1 C6 1.373(2)
C1 C2 1.395(2)
O1 C4 1.357(2)
O1 C8 1.423(3)
O2 C3 1.355(2)
O2 C7 1.424(3)
C2 C3 1.376(2)
O6 C17 1.221(2)
C14 C13 1.393(2)
C14 C9 1.393(2)
C14 C15 1.464(2)
C9 C10 1.377(2)
C18 C19 1.387(2)
C18 C23 1.398(2)
C18 C17 1.484(2)
C19 C20 1.387(2)
C21 C20 1.388(2)
C21 C22 1.394(3)
C10 C11 1.382(3)
C16 C15 1.325(2)
C16 C17 1.480(2)
C6 C5 1.389(3)
C13 C12 1.377(3)
C4 C5 1.377(3)
C4 C3 1.409(3)
C22 C23 1.362(3)
C12 C11 1.374(3)
C24 C25 1.499(3)
